data_7209010
loop_
_publ_author_name
'Jacobs, Tia'
'Barbour, Leonard J.'

_publ_section_title
;
 Solvent diffusion and binding in a &#x2018;nonporous&#x2019; molecular
 crystal
;
_journal_issue 8
_journal_name_full CrystEngComm
_journal_page_first 1512
_journal_paper_doi 10.1039/c2ce26404h
_journal_volume 15
_journal_year 2013
_chemical_formula_moiety 'C44 H44 Cd2 I4 N8, C H2 Cl2'
_chemical_formula_sum 'C45 H46 Cd2 Cl2 I4 N8'
_chemical_formula_weight 1502.20
_chemical_name_common 3_CH2Cl2
_chemical_name_systematic
;
?
;
_space_group_IT_number 12
_symmetry_cell_setting monoclinic
_symmetry_space_group_name_Hall '-C 2y'
_symmetry_space_group_name_H-M 'C 1 2/m 1'
_atom_sites_solution_hydrogens geom
_atom_sites_solution_primary direct
_atom_sites_solution_secondary difmap
_audit_creation_method SHELXL-97
_cell_angle_alpha 90.00
_cell_angle_beta 113.843(2)
_cell_angle_gamma 90.00
_cell_formula_units_Z 2
_cell_length_a 17.799(2)
_cell_length_b 16.188(2)
_cell_length_c 9.4162(12)
_cell_measurement_reflns_used 4334
_cell_measurement_temperature 100(2)
_cell_measurement_theta_max 28.24
_cell_measurement_theta_min 2.37
_cell_volume 2481.5(5)
_computing_cell_refinement 'SAINT (Bruker, 2002)'
_computing_data_collection 'SMART (Bruker, 2002)'
_computing_data_reduction SAINT
_computing_molecular_graphics
;
X-Seed (Barbour, 2001; Atwood & Barbour, 2003)
;
_computing_publication_material
;
X-Seed (Atwood & Barbour, 2003; Barbour, 2001)
;
_computing_structure_refinement 'SHELXL-97 (Sheldrick, 1997)'
_computing_structure_solution 'SHELXS-97 (Sheldrick, 1997)'
_diffrn_ambient_temperature 100(2)
_diffrn_measured_fraction_theta_full 0.981
_diffrn_measured_fraction_theta_max 0.969
_diffrn_measurement_device_type 'Bruker APEX CCD area-detector'
_diffrn_measurement_method \w
_diffrn_radiation_monochromator graphite
_diffrn_radiation_source 'fine-focus sealed tube'
_diffrn_radiation_type MoK\a
_diffrn_radiation_wavelength 0.71073
_diffrn_reflns_av_R_equivalents 0.0219
_diffrn_reflns_av_sigmaI/netI 0.0267
_diffrn_reflns_limit_h_max 22
_diffrn_reflns_limit_h_min -21
_diffrn_reflns_limit_k_max 20
_diffrn_reflns_limit_k_min -10
_diffrn_reflns_limit_l_max 11
_diffrn_reflns_limit_l_min -11
_diffrn_reflns_number 6979
_diffrn_reflns_theta_full 25.50
_diffrn_reflns_theta_max 26.37
_diffrn_reflns_theta_min 1.77
_diffrn_standards_number 0
_exptl_absorpt_coefficient_mu 3.493
_exptl_absorpt_correction_T_max 0.5529
_exptl_absorpt_correction_T_min 0.3860
_exptl_absorpt_correction_type multi-scan
_exptl_absorpt_process_details 'SADABS (Bruker, 2002)'
_exptl_crystal_colour colourless
_exptl_crystal_density_diffrn 2.010
_exptl_crystal_density_method 'not measured'
_exptl_crystal_description prism
_exptl_crystal_F_000 1428
_exptl_crystal_size_max 0.31
_exptl_crystal_size_mid 0.24
_exptl_crystal_size_min 0.17
_refine_diff_density_max 1.525
_refine_diff_density_min -1.036
_refine_diff_density_rms 0.198
_refine_ls_extinction_method none
_refine_ls_goodness_of_fit_ref 1.165
_refine_ls_hydrogen_treatment constr
_refine_ls_matrix_type full
_refine_ls_number_parameters 161
_refine_ls_number_reflns 2547
_refine_ls_number_restraints 4
_refine_ls_restrained_S_all 1.164
_refine_ls_R_factor_all 0.0407
_refine_ls_R_factor_gt 0.0311
_refine_ls_shift/su_max 0.000
_refine_ls_shift/su_mean 0.000
_refine_ls_structure_factor_coef Fsqd
_refine_ls_weighting_details 'calc w=1/[\s^2^(Fo^2^)+(0.0209P)^2^+41.3318P] where P=(Fo^2^+2Fc^2^)/3'
_refine_ls_weighting_scheme calc
_refine_ls_wR_factor_gt 0.0674
_refine_ls_wR_factor_ref 0.0900
_reflns_number_gt 2262
_reflns_number_total 2547
_reflns_threshold_expression >2sigma(I)
_cod_data_source_file c2ce26404h.txt
_cod_data_source_block 5
_cod_original_cell_volume 2481.6(5)
_cod_original_sg_symbol_H-M C2/m
_cod_database_code 7209010

loop_
_symmetry_equiv_pos_as_xyz
'x, y, z'
'-x, y, -z'
'x+1/2, y+1/2, z'
'-x+1/2, y+1/2, -z'
'-x, -y, -z'
'x, -y, z'
'-x+1/2, -y+1/2, -z'
'x+1/2, -y+1/2, z'

loop_
_atom_site_label
_atom_site_type_symbol
_atom_site_fract_x
_atom_site_fract_y
_atom_site_fract_z
_atom_site_U_iso_or_equiv
_atom_site_adp_type
_atom_site_occupancy
_atom_site_symmetry_multiplicity
_atom_site_calc_flag
_atom_site_refinement_flags
_atom_site_disorder_assembly
_atom_site_disorder_group
Cd1 Cd 0.23082(3) 0.0000 0.41649(6) 0.01973(15) Uani 1 2 d S . 1
I2 I 0.39878(3) 0.0000 0.55072(6) 0.02371(15) Uani 1 2 d S . 1
I3 I 0.16985(4) 0.0000 0.09909(6) 0.02914(16) Uani 1 2 d S . 1
C14 C 0.0270(3) 0.2886(3) 0.9563(6) 0.0165(11) Uani 1 1 d . . 1
C10 C 0.1911(4) 0.2942(4) 0.7208(7) 0.0256(13) Uani 1 1 d . . 1
H10A H 0.1865 0.3488 0.6708 0.031 Uiso 1 1 calc R . 1
H10B H 0.2479 0.2885 0.8003 0.031 Uiso 1 1 calc R . 1
C8 C 0.2152(3) 0.1566(4) 0.6190(6) 0.0217(12) Uani 1 1 d . . 1
C16 C 0.1199(3) 0.2183(4) 0.8676(6) 0.0226(12) Uani 1 1 d . . 1
H16 H 0.1473 0.1692 0.8605 0.027 Uiso 1 1 calc R . 1
C9 C 0.2824(4) 0.1264(4) 0.7627(7) 0.0349(15) Uani 1 1 d . . 1
H9A H 0.3106 0.1736 0.8275 0.052 Uiso 1 1 calc R . 1
H9B H 0.3216 0.0945 0.7358 0.052 Uiso 1 1 calc R . 1
H9C H 0.2595 0.0912 0.8200 0.052 Uiso 1 1 calc R . 1
C15 C 0.0683(3) 0.2176(3) 0.9449(6) 0.0197(11) Uani 1 1 d . . 1
H15 H 0.0609 0.1678 0.9911 0.024 Uiso 1 1 calc R . 1
N7 N 0.1760(3) 0.2293(3) 0.6029(5) 0.0225(10) Uani 1 1 d . . 1
N4 N 0.1847(3) 0.1157(3) 0.4842(5) 0.0261(11) Uani 1 1 d . . 1
C11 C 0.1317(3) 0.2907(3) 0.8002(6) 0.0199(11) Uani 1 1 d . . 1
C12 C 0.0902(3) 0.3613(3) 0.8091(6) 0.0199(11) Uani 1 1 d . . 1
H12 H 0.0972 0.4108 0.7616 0.024 Uiso 1 1 calc R . 1
C5 C 0.1250(4) 0.1652(5) 0.3827(7) 0.0372(16) Uani 1 1 d . . 1
H5 H 0.0931 0.1523 0.2769 0.045 Uiso 1 1 calc R . 1
C13 C 0.0385(3) 0.3607(4) 0.8863(6) 0.0220(12) Uani 1 1 d . . 1
H13 H 0.0106 0.4099 0.8917 0.026 Uiso 1 1 calc R . 1
Cl18 Cl -0.0459(13) -0.0106(14) 0.3322(12) 0.026(3) Uiso 0.13 1 d PD A -1
C6 C 0.1180(4) 0.2347(4) 0.4539(7) 0.0330(15) Uani 1 1 d . . 1
H6 H 0.0804 0.2786 0.4098 0.040 Uiso 1 1 calc R . 1
Cl21 Cl -0.0110(9) -0.0072(19) 0.3224(12) 0.035(3) Uiso 0.13 1 d PD B -2
C17 C -0.001(3) 0.0481(15) 0.509(3) 0.005(7) Uiso 0.13 1 d PD A -1
H17A H 0.0252 0.0983 0.4909 0.006 Uiso 0.13 1 calc PR A -1
H17B H -0.0451 0.0655 0.5423 0.006 Uiso 0.13 1 calc PR A -1
C20 C -0.026(5) -0.026(5) 0.495(5) 0.11(4) Uiso 0.13 1 d PD B -2
H20A H -0.0195 -0.0857 0.5207 0.128 Uiso 0.13 1 calc PR B -2
H20B H -0.0815 -0.0086 0.4817 0.128 Uiso 0.13 1 calc PR B -2
Cl19 Cl 0.0729(8) -0.0132(9) 0.6579(11) 0.018(3) Uiso 0.13 1 d PD A -1
Cl22 Cl 0.050(4) 0.032(3) 0.647(5) 0.16(2) Uiso 0.13 1 d PD B -2

loop_
_atom_site_aniso_label
_atom_site_aniso_U_11
_atom_site_aniso_U_22
_atom_site_aniso_U_33
_atom_site_aniso_U_23
_atom_site_aniso_U_13
_atom_site_aniso_U_12
Cd1 0.0230(3) 0.0176(3) 0.0183(3) 0.000 0.0079(2) 0.000
I2 0.0217(3) 0.0266(3) 0.0232(3) 0.000 0.0095(2) 0.000
I3 0.0445(4) 0.0199(3) 0.0184(3) 0.000 0.0079(2) 0.000
C14 0.016(2) 0.018(3) 0.013(2) -0.002(2) 0.003(2) -0.002(2)
C10 0.031(3) 0.023(3) 0.034(3) -0.002(3) 0.024(3) -0.001(2)
C8 0.018(3) 0.027(3) 0.023(3) -0.004(2) 0.012(2) -0.003(2)
C16 0.025(3) 0.022(3) 0.023(3) 0.000(2) 0.011(2) 0.005(2)
C9 0.036(3) 0.040(4) 0.021(3) -0.003(3) 0.004(3) 0.014(3)
C15 0.023(3) 0.018(3) 0.017(2) 0.002(2) 0.007(2) 0.000(2)
N7 0.031(3) 0.019(2) 0.023(2) 0.0019(19) 0.017(2) 0.007(2)
N4 0.028(3) 0.031(3) 0.021(2) 0.001(2) 0.011(2) 0.003(2)
C11 0.023(3) 0.018(3) 0.023(3) -0.005(2) 0.013(2) -0.001(2)
C12 0.023(3) 0.018(3) 0.021(3) 0.005(2) 0.011(2) 0.000(2)
C5 0.036(4) 0.050(4) 0.018(3) 0.003(3) 0.004(3) 0.018(3)
C13 0.029(3) 0.018(3) 0.021(3) -0.003(2) 0.011(2) 0.002(2)
C6 0.034(3) 0.040(4) 0.023(3) 0.005(3) 0.008(3) 0.020(3)

loop_
_atom_type_symbol
_atom_type_description
_atom_type_scat_dispersion_real
_atom_type_scat_dispersion_imag
_atom_type_scat_source
C C 0.0033 0.0016 'International Tables Vol C Tables 4.2.6.8 and 6.1.1.4'
H H 0.0000 0.0000 'International Tables Vol C Tables 4.2.6.8 and 6.1.1.4'
N N 0.0061 0.0033 'International Tables Vol C Tables 4.2.6.8 and 6.1.1.4'
Cd Cd -0.8075 1.2024 'International Tables Vol C Tables 4.2.6.8 and 6.1.1.4'
I I -0.4742 1.8119 'International Tables Vol C Tables 4.2.6.8 and 6.1.1.4'
Cl Cl 0.1484 0.1585 'International Tables Vol C Tables 4.2.6.8 and 6.1.1.4'

loop_
_geom_angle_atom_site_label_1
_geom_angle_atom_site_label_2
_geom_angle_atom_site_label_3
_geom_angle
_geom_angle_site_symmetry_1
_geom_angle_site_symmetry_3
N4 Cd1 N4 113.6(3) 6 .
N4 Cd1 I2 109.06(13) 6 .
N4 Cd1 I2 109.06(13) . .
N4 Cd1 I3 106.37(12) 6 .
N4 Cd1 I3 106.37(12) . .
I2 Cd1 I3 112.43(3) . .
C15 C14 C13 118.2(5) . .
C15 C14 C14 121.2(3) . 2_557
C13 C14 C14 120.6(3) . 2_557
N7 C10 C11 113.2(5) . .
N7 C10 H10A 108.9 . .
C11 C10 H10A 108.9 . .
N7 C10 H10B 108.9 . .
C11 C10 H10B 108.9 . .
H10A C10 H10B 107.8 . .
N4 C8 N7 109.5(5) . .
N4 C8 C9 124.9(5) . .
N7 C8 C9 125.6(5) . .
C15 C16 C11 120.2(5) . .
C15 C16 H16 119.9 . .
C11 C16 H16 119.9 . .
C16 C15 C14 121.1(5) . .
C16 C15 H15 119.4 . .
C14 C15 H15 119.4 . .
C8 N7 C6 108.3(5) . .
C8 N7 C10 127.7(5) . .
C6 N7 C10 124.1(5) . .
C8 N4 C5 106.0(5) . .
C8 N4 Cd1 129.1(4) . .
C5 N4 Cd1 124.3(4) . .
C12 C11 C16 119.2(5) . .
C12 C11 C10 119.6(5) . .
C16 C11 C10 121.2(5) . .
C11 C12 C13 120.7(5) . .
C11 C12 H12 119.6 . .
C13 C12 H12 119.6 . .
C6 C5 N4 110.3(6) . .
C6 C5 H5 124.9 . .
N4 C5 H5 124.9 . .
C12 C13 C14 120.6(5) . .
C12 C13 H13 119.7 . .
C14 C13 H13 119.7 . .
C5 C6 N7 106.0(5) . .
C5 C6 H6 127.0 . .
N7 C6 H6 127.0 . .
Cl19 C17 Cl18 110.0(13) . .
Cl19 C17 H17A 109.7 . .
Cl18 C17 H17A 109.7 . .
Cl19 C17 H17B 109.7 . .
Cl18 C17 H17B 109.7 . .
H17A C17 H17B 108.2 . .
Cl21 C20 Cl22 107(3) . .
Cl21 C20 H20A 110.2 . .
Cl22 C20 H20A 110.2 . .
Cl21 C20 H20B 110.2 . .
Cl22 C20 H20B 110.2 . .
H20A C20 H20B 108.5 . .

loop_
_geom_bond_atom_site_label_1
_geom_bond_atom_site_label_2
_geom_bond_distance
_geom_bond_site_symmetry_2
Cd1 N4 2.238(5) 6
Cd1 N4 2.238(5) .
Cd1 I2 2.7350(8) .
Cd1 I3 2.7364(8) .
C14 C15 1.391(8) .
C14 C13 1.396(8) .
C14 C14 1.498(10) 2_557
C10 N7 1.472(7) .
C10 C11 1.523(7) .
C10 H10A 0.9900 .
C10 H10B 0.9900 .
C8 N4 1.337(7) .
C8 N7 1.345(7) .
C8 C9 1.480(8) .
C16 C15 1.384(8) .
C16 C11 1.389(8) .
C16 H16 0.9500 .
C9 H9A 0.9800 .
C9 H9B 0.9800 .
C9 H9C 0.9800 .
C15 H15 0.9500 .
N7 C6 1.368(7) .
N4 C5 1.365(8) .
C11 C12 1.381(8) .
C12 C13 1.384(8) .
C12 H12 0.9500 .
C5 C6 1.341(9) .
C5 H5 0.9500 .
C13 H13 0.9500 .
Cl18 C17 1.799(19) .
C6 H6 0.9500 .
Cl21 C20 1.78(2) .
C17 Cl19 1.789(19) .
C17 H17A 0.9900 .
C17 H17B 0.9900 .
C20 Cl22 1.78(2) .
C20 H20A 0.9900 .
C20 H20B 0.9900 .
